data_4061324
loop_
_publ_author_name
'Wedge, Timothy J.'
'Herzog, Axel'
'Huertas, Ramon'
'Lee, Mark W.'
'Knobler, Carolyn B.'
'Hawthorne, M. Frederick'

_publ_section_title
;
 Metal--Metal Communication through Carborane Cages Supporting
 Electroactive [\h5-CpFe(CO)2] Substituents
;
_journal_issue 3
_journal_name_full Organometallics
_journal_page_first 482
_journal_page_last 489
_journal_paper_doi 10.1021/om030514h
_journal_volume 23
_journal_year 2004
_chemical_formula_moiety '[C5H5 (CO)2 Fe]2 C2B10H10'
_chemical_formula_sum 'C16 H18 B8 Fe2 O4'
_chemical_formula_weight 472.48
_space_group_IT_number 14
_symmetry_cell_setting monoclinic
_symmetry_space_group_name_Hall '-P 2ybc'
_symmetry_space_group_name_H-M 'P 1 21/c 1'
_cell_angle_alpha 90.00
_cell_angle_beta 110.727(3)
_cell_angle_gamma 90.00
_cell_formula_units_Z 4
_cell_length_a 13.781(2)
_cell_length_b 12.539(2)
_cell_length_c 13.112(2)
_cell_measurement_temperature 293(2)
_cell_volume 2119.0(6)
_diffrn_ambient_temperature 293(2)
_exptl_crystal_density_diffrn 1.481
_cod_original_sg_symbol_H-M 'P 21/c'
_cod_database_code 4061324

loop_
_symmetry_equiv_pos_as_xyz
'x, y, z'
'-x, y+1/2, -z+1/2'
'-x, -y, -z'
'x, -y-1/2, z-1/2'

loop_
_atom_site_label
_atom_site_type_symbol
_atom_site_fract_x
_atom_site_fract_y
_atom_site_fract_z
_atom_site_U_iso_or_equiv
_atom_site_adp_type
_atom_site_occupancy
_atom_site_symmetry_multiplicity
_atom_site_calc_flag
_atom_site_refinement_flags
_atom_site_disorder_assembly
_atom_site_disorder_group
Fe1 Fe 0.12794(4) 0.21525(4) 0.76164(4) 0.04706(17) Uani 1 1 d . . .
Fe2 Fe 0.37116(4) 0.74090(4) 0.71259(4) 0.04760(17) Uani 1 1 d . . .
C6A C 0.0135(3) 0.2506(3) 0.6537(3) 0.0558(10) Uani 1 1 d . . .
O6A O -0.0626(2) 0.2698(2) 0.5855(2) 0.0810(9) Uani 1 1 d . . .
C7A C 0.0802(3) 0.2661(3) 0.8591(3) 0.0575(10) Uani 1 1 d . . .
O7A O 0.0462(2) 0.2992(3) 0.9204(2) 0.0862(9) Uani 1 1 d . . .
C6D C 0.4844(3) 0.7104(3) 0.8227(3) 0.0601(10) Uani 1 1 d . . .
O6D O 0.5594(2) 0.6925(3) 0.8939(3) 0.0906(10) Uani 1 1 d . . .
C7D C 0.4173(3) 0.6830(3) 0.6162(3) 0.0645(11) Uani 1 1 d . . .
O7D O 0.4476(3) 0.6483(3) 0.5530(2) 0.1021(11) Uani 1 1 d . . .
C1L C 0.1693(5) 0.0947(4) 0.6744(4) 0.0808(15) Uani 1 1 d . . .
H1L H 0.146(3) 0.097(3) 0.605(3) 0.105 Uiso 1 1 d . . .
C2L C 0.2587(4) 0.1366(4) 0.7526(5) 0.0800(15) Uani 1 1 d . . .
H2L H 0.313(3) 0.179(4) 0.748(4) 0.104 Uiso 1 1 d . . .
C3L C 0.2524(3) 0.1204(3) 0.8560(4) 0.0726(12) Uani 1 1 d . . .
H3L H 0.303(3) 0.147(3) 0.923(3) 0.094 Uiso 1 1 d . . .
C4L C 0.1592(4) 0.0672(3) 0.8396(4) 0.0701(12) Uani 1 1 d . . .
H4L H 0.132(3) 0.047(3) 0.897(3) 0.091 Uiso 1 1 d . . .
C5L C 0.1079(4) 0.0511(3) 0.7298(4) 0.0785(13) Uani 1 1 d . . .
H5L H 0.033(3) 0.023(3) 0.693(3) 0.102 Uiso 1 1 d . . .
C1 C 0.1945(2) 0.3573(3) 0.7541(3) 0.0436(8) Uiso 1 1 d . . .
B2 B 0.3158(3) 0.3882(4) 0.8016(4) 0.0555(11) Uiso 1 1 d . . .
H2 H 0.379(2) 0.332(3) 0.846(3) 0.072 Uiso 1 1 d . . .
B3 B 0.2186(3) 0.4573(4) 0.8373(4) 0.0593(12) Uiso 1 1 d . . .
H3 H 0.200(2) 0.451(3) 0.908(3) 0.077 Uiso 1 1 d . . .
B4 B 0.1376(4) 0.4644(3) 0.6964(3) 0.0535(11) Uiso 1 1 d . . .
H4 H 0.053(2) 0.468(2) 0.650(2) 0.070 Uiso 1 1 d . . .
B5 B 0.2347(3) 0.3947(3) 0.6588(3) 0.0471(10) Uiso 1 1 d . . .
H5 H 0.227(2) 0.344(3) 0.595(2) 0.061 Uiso 1 1 d . . .
B6 B 0.3439(3) 0.4831(3) 0.7127(3) 0.0496(10) Uiso 1 1 d . . .
H6 H 0.411(2) 0.476(2) 0.686(2) 0.064 Uiso 1 1 d . . .
B7 B 0.3326(3) 0.5270(4) 0.8386(4) 0.0599(12) Uiso 1 1 d . . .
H7 H 0.395(2) 0.555(3) 0.916(3) 0.078 Uiso 1 1 d . . .
B8 B 0.2070(3) 0.5809(4) 0.7658(4) 0.0583(12) Uiso 1 1 d . . .
H8 H 0.153(2) 0.653(3) 0.769(2) 0.076 Uiso 1 1 d . . .
B9 B 0.2177(3) 0.5368(3) 0.6380(3) 0.0478(10) Uiso 1 1 d . . .
H9 H 0.184(2) 0.572(2) 0.560(2) 0.062 Uiso 1 1 d . . .
C10 C 0.3068(2) 0.6000(3) 0.7310(3) 0.0428(8) Uiso 1 1 d . . .
C1D C 0.2825(3) 0.8408(3) 0.7726(4) 0.0625(11) Uani 1 1 d . . .
H1D H 0.265(3) 0.817(3) 0.832(3) 0.081 Uiso 1 1 d . . .
C2D C 0.3717(3) 0.8954(3) 0.7712(4) 0.0639(11) Uani 1 1 d . . .
H2D H 0.424(3) 0.916(3) 0.829(3) 0.083 Uiso 1 1 d . . .
C3D C 0.3702(3) 0.9010(3) 0.6643(4) 0.0653(12) Uani 1 1 d . . .
H3D H 0.419(3) 0.925(3) 0.641(3) 0.085 Uiso 1 1 d . . .
C4D C 0.2779(3) 0.8503(3) 0.5982(4) 0.0705(12) Uani 1 1 d . . .
H4D H 0.256(3) 0.834(3) 0.522(3) 0.092 Uiso 1 1 d . . .
C5D C 0.2238(3) 0.8139(3) 0.6633(4) 0.0643(11) Uani 1 1 d . . .
H5D H 0.164(3) 0.769(3) 0.642(3) 0.084 Uiso 1 1 d . . .

loop_
_atom_site_aniso_label
_atom_site_aniso_U_11
_atom_site_aniso_U_22
_atom_site_aniso_U_33
_atom_site_aniso_U_23
_atom_site_aniso_U_13
_atom_site_aniso_U_12
Fe1 0.0535(3) 0.0444(3) 0.0472(3) 0.0065(2) 0.0225(3) 0.0025(2)
Fe2 0.0443(3) 0.0476(3) 0.0500(3) -0.0010(2) 0.0155(2) -0.0035(2)
C6A 0.068(3) 0.049(2) 0.052(2) 0.0044(18) 0.023(2) -0.008(2)
O6A 0.0683(19) 0.088(2) 0.069(2) 0.0135(16) 0.0020(17) -0.0053(16)
C7A 0.054(2) 0.066(3) 0.055(2) 0.0102(19) 0.023(2) -0.0043(19)
O7A 0.089(2) 0.116(3) 0.0723(19) -0.0089(17) 0.0523(19) -0.0027(17)
C6D 0.054(3) 0.059(3) 0.067(3) 0.001(2) 0.022(2) -0.002(2)
O6D 0.0503(17) 0.112(3) 0.089(2) 0.0172(19) 0.0003(17) 0.0023(16)
C7D 0.074(3) 0.065(3) 0.062(3) 0.004(2) 0.033(2) -0.010(2)
O7D 0.139(3) 0.107(3) 0.091(2) -0.0085(19) 0.079(2) -0.005(2)
C1L 0.125(5) 0.060(3) 0.059(3) 0.002(2) 0.035(4) 0.033(3)
C2L 0.091(4) 0.047(3) 0.125(4) 0.015(3) 0.067(4) 0.019(2)
C3L 0.070(3) 0.059(3) 0.077(3) 0.015(2) 0.012(3) 0.019(2)
C4L 0.090(3) 0.052(3) 0.077(3) 0.023(2) 0.040(3) 0.004(2)
C5L 0.094(4) 0.053(3) 0.084(4) 0.000(2) 0.026(3) -0.001(2)
C1D 0.062(3) 0.048(2) 0.085(3) 0.000(2) 0.034(3) 0.005(2)
C2D 0.063(3) 0.042(2) 0.079(3) 0.000(2) 0.015(2) 0.002(2)
C3D 0.064(3) 0.056(3) 0.074(3) 0.014(2) 0.022(3) 0.001(2)
C4D 0.066(3) 0.066(3) 0.066(3) 0.008(2) 0.006(3) 0.009(2)
C5D 0.047(2) 0.050(3) 0.089(3) -0.001(2) 0.016(3) 0.0020(18)

loop_
_geom_bond_atom_site_label_1
_geom_bond_atom_site_label_2
_geom_bond_distance
_geom_bond_site_symmetry_2
_geom_bond_publ_flag
Fe1 C7A 1.752(4) . ?
Fe1 C6A 1.763(4) . ?
Fe1 C1 2.021(3) . ?
Fe1 C4L 2.089(4) . ?
Fe1 C1L 2.093(4) . ?
Fe1 C2L 2.094(4) . ?
Fe1 C3L 2.094(4) . ?
Fe1 C5L 2.098(4) . ?
Fe2 C6D 1.752(4) . ?
Fe2 C7D 1.759(4) . ?
Fe2 C10 2.030(3) . ?
Fe2 C2D 2.083(4) . ?
Fe2 C1D 2.089(4) . ?
Fe2 C4D 2.102(4) . ?
Fe2 C3D 2.104(4) . ?
Fe2 C5D 2.110(4) . ?
C6A O6A 1.137(4) . ?
C7A O7A 1.141(4) . ?
C6D O6D 1.143(4) . ?
C7D O7D 1.139(4) . ?
C1L C2L 1.396(7) . ?
C1L C5L 1.406(6) . ?
C2L C3L 1.404(6) . ?
C3L C4L 1.394(6) . ?
C4L C5L 1.375(6) . ?
C1 B4 1.604(5) . ?
C1 B5 1.606(5) . ?
C1 B2 1.611(5) . ?
C1 B3 1.618(5) . ?
B2 B3 1.792(6) . ?
B2 B7 1.800(6) . ?
B2 B6 1.802(6) . ?
B2 B5 1.811(6) . ?
B3 B8 1.789(6) . ?
B3 B7 1.792(6) . ?
B3 B4 1.791(6) . ?
B4 B9 1.796(6) . ?
B4 B5 1.807(6) . ?
B4 B8 1.806(6) . ?
B5 B6 1.800(6) . ?
B5 B9 1.804(6) . ?
B6 C10 1.599(5) . ?
B6 B9 1.798(6) . ?
B6 B7 1.799(6) . ?
B7 C10 1.612(5) . ?
B7 B8 1.787(6) . ?
B8 C10 1.611(5) . ?
B8 B9 1.819(6) . ?
B9 C10 1.601(5) . ?
C1D C2D 1.413(5) . ?
C1D C5D 1.414(6) . ?
C2D C3D 1.397(5) . ?
C3D C4D 1.412(5) . ?
C4D C5D 1.394(6) . ?
